data_7118146
loop_
_publ_author_name
'Maeda, Hiromitsu'
'Fukui, Ayaka'
'Yamakado, Ryohei'
'Yasuda, Nobuhiro'

_publ_section_title
;
 Dipyrrolyphenol as a precursor of \p-electronic anion that forms ion
 pairs with cations.
;
_journal_issue 99
_journal_name_full 'Chemical communications (Cambridge, England)'
_journal_page_first 17572
_journal_page_last 17575
_journal_paper_doi 10.1039/c5cc07493b
_journal_volume 51
_journal_year 2015
_chemical_formula_moiety 'C24 H30 N3 Na O8'
_chemical_formula_sum 'C24 H30 N3 Na O8'
_chemical_formula_weight 511.50
_chemical_name_systematic
; 
 ? 
;
_space_group_IT_number 14
_symmetry_cell_setting monoclinic
_symmetry_Int_Tables_number 14
_symmetry_space_group_name_Hall '-P 2ybc'
_symmetry_space_group_name_H-M 'P 1 21/c 1'
_atom_sites_solution_hydrogens geom
_atom_sites_solution_primary direct
_atom_sites_solution_secondary difmap
_audit_creation_method SHELXL-97
_audit_update_record
;
2015-08-25 deposited with the CCDC.
2015-10-14 downloaded from the CCDC.
;
_cell_angle_alpha 90.00
_cell_angle_beta 94.920(6)
_cell_angle_gamma 90.00
_cell_formula_units_Z 4
_cell_length_a 7.916(3)
_cell_length_b 16.599(6)
_cell_length_c 18.426(6)
_cell_measurement_reflns_used 2276
_cell_measurement_temperature 93(2)
_cell_measurement_theta_max 68.2
_cell_measurement_theta_min 25.9
_cell_volume 2412.2(15)
_computing_structure_refinement 'SHELXL-97 (Sheldrick, 1997)'
_computing_structure_solution 'SHELXS-97 (Sheldrick, 1990)'
_diffrn_ambient_temperature 93(2)
_diffrn_detector_area_resol_mean 5.8140
_diffrn_measured_fraction_theta_full 0.980
_diffrn_measured_fraction_theta_max 0.980
_diffrn_measurement_device_type 'Rigaku XtaLAB P200'
_diffrn_measurement_method \w
_diffrn_radiation_monochromator graphite
_diffrn_radiation_source 'fine-focus sealed tube'
_diffrn_radiation_type CuK\a
_diffrn_radiation_wavelength 1.54187
_diffrn_reflns_av_R_equivalents 0.0352
_diffrn_reflns_av_sigmaI/netI 0.0267
_diffrn_reflns_limit_h_max 9
_diffrn_reflns_limit_h_min -8
_diffrn_reflns_limit_k_max 19
_diffrn_reflns_limit_k_min -18
_diffrn_reflns_limit_l_max 21
_diffrn_reflns_limit_l_min -21
_diffrn_reflns_number 15581
_diffrn_reflns_theta_full 66.00
_diffrn_reflns_theta_max 66.00
_diffrn_reflns_theta_min 6.84
_exptl_absorpt_coefficient_mu 1.039
_exptl_absorpt_correction_T_max 0.9795
_exptl_absorpt_correction_T_min 0.7321
_exptl_absorpt_correction_type multi-scan
_exptl_absorpt_process_details 'REQAB (Rigaku, 1998)'
_exptl_crystal_colour red
_exptl_crystal_density_diffrn 1.408
_exptl_crystal_density_method 'not measured'
_exptl_crystal_description prism
_exptl_crystal_F_000 1080
_exptl_crystal_size_max 0.32
_exptl_crystal_size_mid 0.10
_exptl_crystal_size_min 0.02
_refine_diff_density_max 0.222
_refine_diff_density_min -0.285
_refine_diff_density_rms 0.050
_refine_ls_extinction_method none
_refine_ls_goodness_of_fit_ref 1.019
_refine_ls_hydrogen_treatment constr
_refine_ls_matrix_type full
_refine_ls_number_parameters 325
_refine_ls_number_reflns 4116
_refine_ls_number_restraints 0
_refine_ls_restrained_S_all 1.019
_refine_ls_R_factor_all 0.0442
_refine_ls_R_factor_gt 0.0414
_refine_ls_shift/su_max 0.000
_refine_ls_shift/su_mean 0.000
_refine_ls_structure_factor_coef Fsqd
_refine_ls_weighting_details 'calc w=1/[\s^2^(Fo^2^)+(0.0660P)^2^+0.8397P] where P=(Fo^2^+2Fc^2^)/3'
_refine_ls_weighting_scheme calc
_refine_ls_wR_factor_gt 0.1099
_refine_ls_wR_factor_ref 0.1140
_reflns_number_gt 3795
_reflns_number_total 4116
_reflns_threshold_expression >2sigma(I)
_cod_data_source_file c5cc07493b2.cif
_cod_data_source_block 40422m
_cod_original_sg_symbol_H-M 'P 21/c'
_cod_database_code 7118146

loop_
_symmetry_equiv_pos_as_xyz
'x, y, z'
'-x, y+1/2, -z+1/2'
'-x, -y, -z'
'x, -y-1/2, z-1/2'

loop_
_atom_site_label
_atom_site_type_symbol
_atom_site_fract_x
_atom_site_fract_y
_atom_site_fract_z
_atom_site_U_iso_or_equiv
_atom_site_adp_type
_atom_site_occupancy
_atom_site_symmetry_multiplicity
_atom_site_calc_flag
_atom_site_refinement_flags
N1 N 0.33920(16) 0.13410(8) 0.11259(7) 0.0249(3) Uani 1 1 d .
H1 H 0.3512 0.1724 0.1457 0.030 Uiso 1 1 calc R
N2 N 0.51076(16) 0.16625(8) 0.39467(7) 0.0237(3) Uani 1 1 d .
H2 H 0.4709 0.1947 0.3567 0.028 Uiso 1 1 calc R
N3 N 0.32118(16) 0.33952(8) 0.23761(7) 0.0254(3) Uani 1 1 d .
C1 C 0.2689(2) 0.14415(11) 0.04318(9) 0.0331(4) Uani 1 1 d .
H3 H 0.2240 0.1929 0.0226 0.040 Uiso 1 1 calc R
C2 C 0.2741(3) 0.07159(12) 0.00828(9) 0.0402(5) Uani 1 1 d .
H4 H 0.2346 0.0610 -0.0409 0.048 Uiso 1 1 calc R
C3 C 0.3485(2) 0.01544(11) 0.05848(9) 0.0345(4) Uani 1 1 d .
H5 H 0.3677 -0.0400 0.0494 0.041 Uiso 1 1 calc R
C4 C 0.38870(19) 0.05538(10) 0.12338(8) 0.0238(3) Uani 1 1 d .
C5 C 0.53754(18) -0.05067(9) 0.19571(8) 0.0218(3) Uani 1 1 d .
H6 H 0.5405 -0.0813 0.1523 0.026 Uiso 1 1 calc R
C6 C 0.46663(18) 0.02513(9) 0.19291(8) 0.0208(3) Uani 1 1 d .
C7 C 0.46809(18) 0.07327(9) 0.25821(8) 0.0194(3) Uani 1 1 d .
C8 C 0.54462(18) 0.03916(9) 0.32540(8) 0.0203(3) Uani 1 1 d .
C9 C 0.60683(18) -0.03852(9) 0.32620(8) 0.0215(3) Uani 1 1 d .
H7 H 0.6512 -0.0621 0.3708 0.026 Uiso 1 1 calc R
C10 C 0.39531(19) 0.41752(9) 0.23839(8) 0.0219(3) Uani 1 1 d .
C11 C 0.55781(19) 0.08656(9) 0.39254(8) 0.0215(3) Uani 1 1 d .
C12 C 0.6152(2) 0.06512(10) 0.46271(8) 0.0258(3) Uani 1 1 d .
H8 H 0.6582 0.0139 0.4781 0.031 Uiso 1 1 calc R
C13 C 0.5985(2) 0.13297(10) 0.50744(9) 0.0292(4) Uani 1 1 d .
H9 H 0.6263 0.1354 0.5586 0.035 Uiso 1 1 calc R
C14 C 0.5348(2) 0.19480(10) 0.46407(9) 0.0279(4) Uani 1 1 d .
H10 H 0.5117 0.2480 0.4796 0.033 Uiso 1 1 calc R
C15 C -0.2298(2) 0.27577(10) 0.20669(8) 0.0276(4) Uani 1 1 d .
H11 H -0.2941 0.3264 0.1974 0.033 Uiso 1 1 calc R
H12 H -0.3102 0.2327 0.2176 0.033 Uiso 1 1 calc R
C16 C -0.1376(2) 0.25339(10) 0.14126(8) 0.0281(4) Uani 1 1 d .
H13 H -0.2208 0.2464 0.0985 0.034 Uiso 1 1 calc R
H14 H -0.0599 0.2977 0.1304 0.034 Uiso 1 1 calc R
C17 C -0.1418(2) 0.11065(10) 0.13745(9) 0.0299(4) Uani 1 1 d .
H15 H -0.1617 0.1032 0.0841 0.036 Uiso 1 1 calc R
H16 H -0.2531 0.1157 0.1578 0.036 Uiso 1 1 calc R
C18 C -0.0467(2) 0.04045(10) 0.17086(9) 0.0294(4) Uani 1 1 d .
H17 H -0.1116 -0.0099 0.1608 0.035 Uiso 1 1 calc R
H18 H 0.0645 0.0351 0.1505 0.035 Uiso 1 1 calc R
C19 C 0.0503(2) -0.01148(9) 0.28706(9) 0.0291(4) Uani 1 1 d .
H19 H 0.1690 -0.0194 0.2755 0.035 Uiso 1 1 calc R
H20 H -0.0141 -0.0614 0.2745 0.035 Uiso 1 1 calc R
C20 C 0.0448(2) 0.00733(10) 0.36579(9) 0.0294(4) Uani 1 1 d .
H21 H -0.0737 0.0173 0.3768 0.035 Uiso 1 1 calc R
H22 H 0.0896 -0.0387 0.3957 0.035 Uiso 1 1 calc R
C21 C 0.1179(2) 0.11179(10) 0.45080(8) 0.0284(4) Uani 1 1 d .
H23 H 0.2271 0.1316 0.4744 0.034 Uiso 1 1 calc R
H24 H 0.0739 0.0702 0.4827 0.034 Uiso 1 1 calc R
C22 C -0.0058(2) 0.18023(10) 0.44206(8) 0.0267(4) Uani 1 1 d .
H25 H -0.1150 0.1615 0.4176 0.032 Uiso 1 1 calc R
H26 H -0.0269 0.2027 0.4902 0.032 Uiso 1 1 calc R
C23 C -0.0279(2) 0.31203(10) 0.39017(9) 0.0288(4) Uani 1 1 d .
H27 H 0.0478 0.3563 0.3773 0.035 Uiso 1 1 calc R
H28 H -0.0727 0.3260 0.4371 0.035 Uiso 1 1 calc R
C24 C -0.1731(2) 0.30549(10) 0.33238(8) 0.0286(4) Uani 1 1 d .
H29 H -0.2530 0.2630 0.3454 0.034 Uiso 1 1 calc R
H30 H -0.2353 0.3572 0.3275 0.034 Uiso 1 1 calc R
Na1 Na 0.12627(7) 0.18372(3) 0.27651(3) 0.02157(17) Uani 1 1 d .
O1 O -0.04315(14) 0.18126(6) 0.15321(6) 0.0250(3) Uani 1 1 d .
O2 O 0.40361(13) 0.14390(6) 0.25649(6) 0.0230(2) Uani 1 1 d .
O3 O -0.10378(13) 0.28580(6) 0.26596(5) 0.0240(3) Uani 1 1 d .
O4 O 0.30627(15) 0.30495(7) 0.29682(6) 0.0302(3) Uani 1 1 d .
O5 O 0.06810(13) 0.23968(6) 0.39894(5) 0.0241(3) Uani 1 1 d .
O6 O 0.14504(14) 0.07698(7) 0.38221(6) 0.0280(3) Uani 1 1 d .
O7 O 0.27000(15) 0.30785(7) 0.17882(7) 0.0327(3) Uani 1 1 d .
O8 O -0.02348(14) 0.05471(7) 0.24712(6) 0.0274(3) Uani 1 1 d .

loop_
_atom_site_aniso_label
_atom_site_aniso_U_11
_atom_site_aniso_U_22
_atom_site_aniso_U_33
_atom_site_aniso_U_23
_atom_site_aniso_U_13
_atom_site_aniso_U_12
N1 0.0228(7) 0.0236(7) 0.0283(7) 0.0028(5) 0.0018(5) 0.0027(5)
N2 0.0208(7) 0.0215(7) 0.0286(6) -0.0016(5) 0.0003(5) -0.0015(5)
N3 0.0176(7) 0.0183(7) 0.0404(8) -0.0018(6) 0.0024(5) 0.0018(5)
C1 0.0319(9) 0.0381(10) 0.0290(8) 0.0074(7) 0.0005(7) 0.0088(7)
C2 0.0486(12) 0.0451(11) 0.0258(8) -0.0023(7) -0.0037(7) 0.0128(9)
C3 0.0400(10) 0.0326(10) 0.0302(8) -0.0054(7) -0.0019(7) 0.0097(8)
C4 0.0190(8) 0.0238(8) 0.0289(8) 0.0014(6) 0.0033(6) 0.0025(6)
C5 0.0154(7) 0.0198(8) 0.0304(8) -0.0023(6) 0.0026(6) -0.0020(6)
C6 0.0145(7) 0.0186(7) 0.0293(7) 0.0003(6) 0.0027(6) -0.0015(6)
C7 0.0133(7) 0.0165(7) 0.0287(7) 0.0023(6) 0.0027(6) -0.0012(5)
C8 0.0135(7) 0.0183(8) 0.0289(7) 0.0010(6) 0.0008(6) -0.0028(6)
C9 0.0147(7) 0.0196(8) 0.0297(7) 0.0040(6) -0.0005(6) -0.0032(6)
C10 0.0142(7) 0.0153(7) 0.0362(8) -0.0003(6) 0.0030(6) 0.0007(6)
C11 0.0159(7) 0.0191(8) 0.0296(8) 0.0010(6) 0.0017(6) -0.0038(6)
C12 0.0230(8) 0.0258(8) 0.0281(8) 0.0025(6) 0.0000(6) -0.0037(6)
C13 0.0249(9) 0.0352(9) 0.0272(8) -0.0018(7) 0.0013(6) -0.0081(7)
C14 0.0236(9) 0.0278(9) 0.0324(8) -0.0079(7) 0.0037(6) -0.0056(7)
C15 0.0212(8) 0.0297(9) 0.0309(8) 0.0020(7) -0.0037(6) 0.0054(6)
C16 0.0281(9) 0.0283(9) 0.0270(8) 0.0045(6) -0.0023(6) 0.0020(7)
C17 0.0275(9) 0.0288(9) 0.0330(8) -0.0042(7) 0.0002(7) -0.0077(7)
C18 0.0298(9) 0.0241(9) 0.0347(8) -0.0069(7) 0.0048(7) -0.0056(7)
C19 0.0239(9) 0.0152(8) 0.0483(10) 0.0020(7) 0.0034(7) -0.0006(6)
C20 0.0248(9) 0.0194(8) 0.0434(9) 0.0070(7) -0.0004(7) -0.0045(6)
C21 0.0275(9) 0.0286(9) 0.0285(8) 0.0083(7) -0.0011(6) -0.0058(7)
C22 0.0277(9) 0.0273(9) 0.0258(7) 0.0034(6) 0.0052(6) -0.0057(6)
C23 0.0348(10) 0.0226(8) 0.0294(8) -0.0027(6) 0.0051(7) 0.0028(7)
C24 0.0278(9) 0.0293(9) 0.0296(8) 0.0013(6) 0.0080(7) 0.0084(7)
Na1 0.0187(3) 0.0173(3) 0.0286(3) 0.0001(2) 0.0012(2) 0.0000(2)
O1 0.0219(6) 0.0219(6) 0.0309(6) -0.0010(4) 0.0010(4) -0.0015(4)
O2 0.0209(6) 0.0173(5) 0.0306(5) 0.0011(4) 0.0014(4) 0.0043(4)
O3 0.0215(6) 0.0249(6) 0.0255(5) 0.0003(4) 0.0017(4) 0.0034(4)
O4 0.0301(7) 0.0192(6) 0.0425(7) 0.0030(5) 0.0102(5) -0.0024(5)
O5 0.0248(6) 0.0209(6) 0.0269(5) 0.0031(4) 0.0038(4) -0.0018(4)
O6 0.0229(6) 0.0235(6) 0.0379(6) 0.0017(5) 0.0040(5) -0.0054(4)
O7 0.0317(7) 0.0212(6) 0.0435(7) -0.0054(5) -0.0064(5) -0.0025(5)
O8 0.0295(6) 0.0197(6) 0.0330(6) -0.0003(4) 0.0016(5) 0.0006(4)

loop_
_atom_type_symbol
_atom_type_description
_atom_type_scat_dispersion_real
_atom_type_scat_dispersion_imag
_atom_type_scat_source
C C 0.0181 0.0091 'International Tables Vol C Tables 4.2.6.8 and 6.1.1.4'
H H 0.0000 0.0000 'International Tables Vol C Tables 4.2.6.8 and 6.1.1.4'
N N 0.0311 0.0180 'International Tables Vol C Tables 4.2.6.8 and 6.1.1.4'
Na Na 0.1353 0.1239 'International Tables Vol C Tables 4.2.6.8 and 6.1.1.4'
O O 0.0492 0.0322 'International Tables Vol C Tables 4.2.6.8 and 6.1.1.4'

loop_
_geom_angle_atom_site_label_1
_geom_angle_atom_site_label_2
_geom_angle_atom_site_label_3
_geom_angle
_geom_angle_site_symmetry_1
_geom_angle_site_symmetry_3
C1 N1 C4 109.96(14) . .
C1 N1 H1 125.0 . .
C4 N1 H1 125.0 . .
C14 N2 C11 110.18(13) . .
C14 N2 H2 124.9 . .
C11 N2 H2 124.9 . .
O7 N3 O4 121.37(13) . .
O7 N3 C10 119.91(13) . .
O4 N3 C10 118.71(13) . .
N1 C1 C2 107.91(15) . .
N1 C1 H3 126.0 . .
C2 C1 H3 126.0 . .
C1 C2 C3 107.59(16) . .
C1 C2 H4 126.2 . .
C3 C2 H4 126.2 . .
C4 C3 C2 107.69(16) . .
C4 C3 H5 126.2 . .
C2 C3 H5 126.2 . .
N1 C4 C3 106.84(14) . .
N1 C4 C6 123.16(14) . .
C3 C4 C6 130.00(15) . .
C6 C5 C10 120.33(14) . 2_645
C6 C5 H6 119.8 . .
C10 C5 H6 119.8 2_645 .
C5 C6 C7 120.03(14) . .
C5 C6 C4 119.11(14) . .
C7 C6 C4 120.85(14) . .
O2 C7 C6 120.83(13) . .
O2 C7 C8 121.17(13) . .
C6 C7 C8 118.01(13) . .
C9 C8 C7 119.87(14) . .
C9 C8 C11 119.62(14) . .
C7 C8 C11 120.52(13) . .
C8 C9 C10 120.10(14) . 2_645
C8 C9 H7 120.0 . .
C10 C9 H7 120.0 2_645 .
C5 C10 C9 121.55(14) 2_655 2_655
C5 C10 N3 118.85(14) 2_655 .
C9 C10 N3 119.55(14) 2_655 .
N2 C11 C12 106.83(13) . .
N2 C11 C8 122.80(13) . .
C12 C11 C8 130.37(14) . .
C11 C12 C13 107.57(14) . .
C11 C12 H8 126.2 . .
C13 C12 H8 126.2 . .
C14 C13 C12 107.83(14) . .
C14 C13 H9 126.1 . .
C12 C13 H9 126.1 . .
N2 C14 C13 107.57(14) . .
N2 C14 H10 126.2 . .
C13 C14 H10 126.2 . .
O3 C15 C16 106.66(13) . .
O3 C15 H11 110.4 . .
C16 C15 H11 110.4 . .
O3 C15 H12 110.4 . .
C16 C15 H12 110.4 . .
H11 C15 H12 108.6 . .
O1 C16 C15 111.62(12) . .
O1 C16 H13 109.3 . .
C15 C16 H13 109.3 . .
O1 C16 H14 109.3 . .
C15 C16 H14 109.3 . .
H13 C16 H14 108.0 . .
O1 C17 C18 108.06(13) . .
O1 C17 H15 110.1 . .
C18 C17 H15 110.1 . .
O1 C17 H16 110.1 . .
C18 C17 H16 110.1 . .
H15 C17 H16 108.4 . .
O8 C18 C17 107.20(13) . .
O8 C18 H17 110.3 . .
C17 C18 H17 110.3 . .
O8 C18 H18 110.3 . .
C17 C18 H18 110.3 . .
H17 C18 H18 108.5 . .
O8 C19 C20 107.32(13) . .
O8 C19 H19 110.3 . .
C20 C19 H19 110.3 . .
O8 C19 H20 110.3 . .
C20 C19 H20 110.3 . .
H19 C19 H20 108.5 . .
O6 C20 C19 108.41(13) . .
O6 C20 H21 110.0 . .
C19 C20 H21 110.0 . .
O6 C20 H22 110.0 . .
C19 C20 H22 110.0 . .
H21 C20 H22 108.4 . .
O6 C21 C22 111.07(13) . .
O6 C21 H23 109.4 . .
C22 C21 H23 109.4 . .
O6 C21 H24 109.4 . .
C22 C21 H24 109.4 . .
H23 C21 H24 108.0 . .
O5 C22 C21 106.82(13) . .
O5 C22 H25 110.4 . .
C21 C22 H25 110.4 . .
O5 C22 H26 110.4 . .
C21 C22 H26 110.4 . .
H25 C22 H26 108.6 . .
O5 C23 C24 112.84(13) . .
O5 C23 H27 109.0 . .
C24 C23 H27 109.0 . .
O5 C23 H28 109.0 . .
C24 C23 H28 109.0 . .
H27 C23 H28 107.8 . .
O3 C24 C23 107.33(13) . .
O3 C24 H29 110.2 . .
C23 C24 H29 110.2 . .
O3 C24 H30 110.2 . .
C23 C24 H30 110.2 . .
H29 C24 H30 108.5 . .
O2 Na1 O4 73.69(5) . .
O2 Na1 O3 150.20(4) . .
O4 Na1 O3 82.30(5) . .
O2 Na1 O8 99.08(5) . .
O4 Na1 O8 172.37(5) . .
O3 Na1 O8 103.77(5) . .
O2 Na1 O5 119.28(4) . .
O4 Na1 O5 73.25(4) . .
O3 Na1 O5 68.23(4) . .
O8 Na1 O5 113.12(4) . .
O2 Na1 O1 106.49(4) . .
O4 Na1 O1 113.68(4) . .
O3 Na1 O1 67.24(4) . .
O8 Na1 O1 65.50(4) . .
O5 Na1 O1 133.21(5) . .
O2 Na1 O6 86.13(4) . .
O4 Na1 O6 116.16(5) . .
O3 Na1 O6 120.84(4) . .
O8 Na1 O6 64.92(4) . .
O5 Na1 O6 65.66(4) . .
O1 Na1 O6 130.14(4) . .
C16 O1 C17 112.97(13) . .
C16 O1 Na1 110.88(8) . .
C17 O1 Na1 115.74(9) . .
C7 O2 Na1 129.06(9) . .
C24 O3 C15 112.97(12) . .
C24 O3 Na1 115.11(9) . .
C15 O3 Na1 116.17(9) . .
N3 O4 Na1 109.77(9) . .
C23 O5 C22 114.05(12) . .
C23 O5 Na1 110.27(8) . .
C22 O5 Na1 111.08(9) . .
C20 O6 C21 113.30(12) . .
C20 O6 Na1 113.32(9) . .
C21 O6 Na1 112.42(9) . .
C19 O8 C18 113.33(12) . .
C19 O8 Na1 112.74(9) . .
C18 O8 Na1 112.20(9) . .

loop_
_geom_bond_atom_site_label_1
_geom_bond_atom_site_label_2
_geom_bond_distance
_geom_bond_site_symmetry_2
N1 C1 1.361(2) .
N1 C4 1.374(2) .
N1 H1 0.8800 .
N2 C14 1.362(2) .
N2 C11 1.376(2) .
N2 H2 0.8800 .
N3 O7 1.2404(18) .
N3 O4 1.2472(18) .
N3 C10 1.421(2) .
C1 C2 1.368(3) .
C1 H3 0.9500 .
C2 C3 1.406(3) .
C2 H4 0.9500 .
C3 C4 1.380(2) .
C3 H5 0.9500 .
C4 C6 1.462(2) .
C5 C6 1.377(2) .
C5 C10 1.388(2) 2_645
C5 H6 0.9500 .
C6 C7 1.444(2) .
C7 O2 1.2779(18) .
C7 C8 1.446(2) .
C8 C9 1.380(2) .
C8 C11 1.462(2) .
C9 C10 1.395(2) 2_645
C9 H7 0.9500 .
C10 C5 1.388(2) 2_655
C10 C9 1.395(2) 2_655
C11 C12 1.380(2) .
C12 C13 1.409(2) .
C12 H8 0.9500 .
C13 C14 1.370(2) .
C13 H9 0.9500 .
C14 H10 0.9500 .
C15 O3 1.4242(19) .
C15 C16 1.508(2) .
C15 H11 0.9900 .
C15 H12 0.9900 .
C16 O1 1.4185(19) .
C16 H13 0.9900 .
C16 H14 0.9900 .
C17 O1 1.4246(19) .
C17 C18 1.492(2) .
C17 H15 0.9900 .
C17 H16 0.9900 .
C18 O8 1.421(2) .
C18 H17 0.9900 .
C18 H18 0.9900 .
C19 O8 1.420(2) .
C19 C20 1.488(2) .
C19 H19 0.9900 .
C19 H20 0.9900 .
C20 O6 1.4203(19) .
C20 H21 0.9900 .
C20 H22 0.9900 .
C21 O6 1.423(2) .
C21 C22 1.499(2) .
C21 H23 0.9900 .
C21 H24 0.9900 .
C22 O5 1.4239(18) .
C22 H25 0.9900 .
C22 H26 0.9900 .
C23 O5 1.4227(19) .
C23 C24 1.503(2) .
C23 H27 0.9900 .
C23 H28 0.9900 .
C24 O3 1.4219(19) .
C24 H29 0.9900 .
C24 H30 0.9900 .
Na1 O2 2.3520(14) .
Na1 O4 2.4754(14) .
Na1 O3 2.4828(13) .
Na1 O8 2.4848(14) .
Na1 O5 2.5183(13) .
Na1 O1 2.5375(14) .
Na1 O6 2.6278(14) .

loop_
_geom_hbond_atom_site_label_D
_geom_hbond_atom_site_label_H
_geom_hbond_atom_site_label_A
_geom_hbond_distance_DH
_geom_hbond_distance_HA
_geom_hbond_distance_DA
_geom_hbond_angle_DHA
N1 H1 O2 0.88 2.10 2.6617(18) 120.7
N1 H1 O7 0.88 2.43 3.197(2) 145.7
N2 H2 O2 0.88 2.06 2.6399(18) 122.8
N2 H2 O4 0.88 2.45 3.2666(19) 153.9

loop_
_geom_torsion_atom_site_label_1
_geom_torsion_atom_site_label_2
_geom_torsion_atom_site_label_3
_geom_torsion_atom_site_label_4
_geom_torsion
_geom_torsion_site_symmetry_1
_geom_torsion_site_symmetry_4
C4 N1 C1 C2 -0.6(2) . .
N1 C1 C2 C3 0.6(2) . .
C1 C2 C3 C4 -0.5(2) . .
C1 N1 C4 C3 0.30(18) . .
C1 N1 C4 C6 -179.10(14) . .
C2 C3 C4 N1 0.1(2) . .
C2 C3 C4 C6 179.43(17) . .
C10 C5 C6 C7 2.5(2) 2_645 .
C10 C5 C6 C4 -176.74(13) 2_645 .
N1 C4 C6 C5 -169.36(14) . .
C3 C4 C6 C5 11.4(3) . .
N1 C4 C6 C7 11.4(2) . .
C3 C4 C6 C7 -167.88(16) . .
C5 C6 C7 O2 179.64(13) . .
C4 C6 C7 O2 -1.1(2) . .
C5 C6 C7 C8 -0.3(2) . .
C4 C6 C7 C8 178.93(13) . .
O2 C7 C8 C9 177.28(13) . .
C6 C7 C8 C9 -2.7(2) . .
O2 C7 C8 C11 -3.2(2) . .
C6 C7 C8 C11 176.81(13) . .
C7 C8 C9 C10 3.6(2) . 2_645
C11 C8 C9 C10 -175.94(13) . 2_645
O7 N3 C10 C5 -175.50(13) . 2_655
O4 N3 C10 C5 5.8(2) . 2_655
O7 N3 C10 C9 7.0(2) . 2_655
O4 N3 C10 C9 -171.69(13) . 2_655
C14 N2 C11 C12 -0.83(17) . .
C14 N2 C11 C8 179.34(13) . .
C9 C8 C11 N2 174.79(13) . .
C7 C8 C11 N2 -4.8(2) . .
C9 C8 C11 C12 -5.0(2) . .
C7 C8 C11 C12 175.45(15) . .
N2 C11 C12 C13 1.23(17) . .
C8 C11 C12 C13 -178.96(15) . .
C11 C12 C13 C14 -1.19(18) . .
C11 N2 C14 C13 0.09(18) . .
C12 C13 C14 N2 0.68(18) . .
O3 C15 C16 O1 59.57(17) . .
O1 C17 C18 O8 60.12(16) . .
O8 C19 C20 O6 -62.67(16) . .
O6 C21 C22 O5 -62.03(16) . .
O5 C23 C24 O3 -58.94(17) . .
C15 C16 O1 C17 85.13(16) . .
C15 C16 O1 Na1 -46.67(15) . .
C18 C17 O1 C16 -164.42(12) . .
C18 C17 O1 Na1 -35.07(15) . .
O2 Na1 O1 C16 -131.89(9) . .
O4 Na1 O1 C16 -52.84(10) . .
O3 Na1 O1 C16 17.12(9) . .
O8 Na1 O1 C16 135.47(10) . .
O5 Na1 O1 C16 36.03(11) . .
O6 Na1 O1 C16 129.04(9) . .
O2 Na1 O1 C17 97.75(10) . .
O4 Na1 O1 C17 176.80(10) . .
O3 Na1 O1 C17 -113.24(11) . .
O8 Na1 O1 C17 5.11(10) . .
O5 Na1 O1 C17 -94.33(11) . .
O6 Na1 O1 C17 -1.32(12) . .
C6 C7 O2 Na1 91.94(15) . .
C8 C7 O2 Na1 -88.08(16) . .
O4 Na1 O2 C7 158.91(13) . .
O3 Na1 O2 C7 -163.45(11) . .
O8 Na1 O2 C7 -23.60(13) . .
O5 Na1 O2 C7 99.46(12) . .
O1 Na1 O2 C7 -90.61(12) . .
O6 Na1 O2 C7 40.22(12) . .
C23 C24 O3 C15 178.49(13) . .
C23 C24 O3 Na1 41.81(15) . .
C16 C15 O3 C24 -178.71(13) . .
C16 C15 O3 Na1 -42.51(15) . .
O2 Na1 O3 C24 -126.24(12) . .
O4 Na1 O3 C24 -89.98(11) . .
O8 Na1 O3 C24 94.73(11) . .
O5 Na1 O3 C24 -14.99(10) . .
O1 Na1 O3 C24 150.27(11) . .
O6 Na1 O3 C24 25.96(12) . .
O2 Na1 O3 C15 98.50(13) . .
O4 Na1 O3 C15 134.76(10) . .
O8 Na1 O3 C15 -40.54(10) . .
O5 Na1 O3 C15 -150.26(10) . .
O1 Na1 O3 C15 15.01(9) . .
O6 Na1 O3 C15 -109.31(10) . .
O7 N3 O4 Na1 -9.17(16) . .
C10 N3 O4 Na1 169.47(10) . .
O2 Na1 O4 N3 85.39(9) . .
O3 Na1 O4 N3 -76.78(9) . .
O8 Na1 O4 N3 66.3(4) . .
O5 Na1 O4 N3 -146.29(10) . .
O1 Na1 O4 N3 -15.83(10) . .
O6 Na1 O4 N3 162.56(9) . .
C24 C23 O5 C22 -80.50(16) . .
C24 C23 O5 Na1 45.29(15) . .
C21 C22 O5 C23 -175.29(12) . .
C21 C22 O5 Na1 59.36(13) . .
O2 Na1 O5 C23 131.90(9) . .
O4 Na1 O5 C23 72.22(10) . .
O3 Na1 O5 C23 -16.03(9) . .
O8 Na1 O5 C23 -112.24(10) . .
O1 Na1 O5 C23 -34.81(11) . .
O6 Na1 O5 C23 -157.89(10) . .
O2 Na1 O5 C22 -100.66(10) . .
O4 Na1 O5 C22 -160.34(10) . .
O3 Na1 O5 C22 111.41(10) . .
O8 Na1 O5 C22 15.20(11) . .
O1 Na1 O5 C22 92.64(11) . .
O6 Na1 O5 C22 -30.45(9) . .
C19 C20 O6 C21 166.00(13) . .
C19 C20 O6 Na1 36.38(15) . .
C22 C21 O6 C20 -96.95(16) . .
C22 C21 O6 Na1 33.13(15) . .
O2 Na1 O6 C20 -107.58(10) . .
O4 Na1 O6 C20 -177.29(9) . .
O3 Na1 O6 C20 85.85(11) . .
O8 Na1 O6 C20 -5.67(9) . .
O5 Na1 O6 C20 127.77(10) . .
O1 Na1 O6 C20 0.79(12) . .
O2 Na1 O6 C21 122.35(10) . .
O4 Na1 O6 C21 52.63(11) . .
O3 Na1 O6 C21 -44.22(11) . .
O8 Na1 O6 C21 -135.74(10) . .
O5 Na1 O6 C21 -2.30(9) . .
O1 Na1 O6 C21 -129.29(10) . .
C20 C19 O8 C18 -172.28(13) . .
C20 C19 O8 Na1 58.88(13) . .
C17 C18 O8 C19 173.81(13) . .
C17 C18 O8 Na1 -57.09(14) . .
O2 Na1 O8 C19 53.23(10) . .
O4 Na1 O8 C19 71.7(4) . .
O3 Na1 O8 C19 -146.04(9) . .
O5 Na1 O8 C19 -74.12(10) . .
O1 Na1 O8 C19 157.29(10) . .
O6 Na1 O8 C19 -28.13(9) . .
O2 Na1 O8 C18 -76.19(10) . .
O4 Na1 O8 C18 -57.7(4) . .
O3 Na1 O8 C18 84.55(10) . .
O5 Na1 O8 C18 156.46(9) . .
O1 Na1 O8 C18 27.88(10) . .
O6 Na1 O8 C18 -157.54(11) . .
